data_7232726
loop_
_publ_author_name
'Li, Chunmei'
'Zhang, Furen'
'Qi, Chenze'

_publ_section_title
;
 A multicomponent two-step strategy for the synthesis of polysubstituted
 pyrrolo[3,2-c]pyridin-4-ones using a solid acid as a recyclable catalyst
;
_journal_issue 11
_journal_name_full 'Green Chemistry'
_journal_page_first 3109
_journal_paper_doi 10.1039/C9GC01120J
_journal_volume 21
_journal_year 2019
_chemical_formula_sum 'C33 H27 N3 O2'
_chemical_formula_weight 497.570
_space_group_crystal_system monoclinic
_space_group_IT_number 14
_space_group_name_Hall '-P 2yn'
_space_group_name_H-M_alt 'P 1 21/n 1'
_symmetry_Int_Tables_number 14
_symmetry_space_group_name_Hall '-P 2yn'
_symmetry_space_group_name_H-M 'P 1 21/n 1'
_audit_creation_date 2017-05-31
_audit_creation_method
;
Olex2 1.2(compiled 2015.09.30 svn.r3233 for OlexSys, GUI svn.r5103)
;
_audit_update_record
;
2018-06-27 deposited with the CCDC.    2019-04-29 downloaded from the CCDC.
;
_cell_angle_alpha 90.000
_cell_angle_beta 118.296(6)
_cell_angle_gamma 90.000
_cell_formula_units_Z 4
_cell_length_a 20.2486(10)
_cell_length_b 6.7682(2)
_cell_length_c 20.858(1)
_cell_volume 2517.0(2)
_refine_ls_R_factor_all 0.061
_cod_data_source_file c9gc01120j2.cif
_cod_data_source_block 1062
_cod_depositor_comments 'Adding full bibliography for 7232726.cif.'
_cod_original_sg_symbol_Hall -P_2yn
_cod_database_code 7232726

loop_
_symmetry_equiv_pos_site_id
_symmetry_equiv_pos_as_xyz
1 x,y,z
2 1/2-x,1/2+y,1/2-z
3 -x,-y,-z
4 1/2+x,1/2-y,1/2+z

loop_
_atom_site_aniso_label
_atom_site_aniso_U_11
_atom_site_aniso_U_22
_atom_site_aniso_U_33
_atom_site_aniso_U_12
_atom_site_aniso_U_13
_atom_site_aniso_U_23
C1 0.0171(9) 0.0141(8) 0.0172(8) 0.0004(6) 0.0082(7) -0.0011(7)
C2 0.0156(9) 0.0163(8) 0.0174(8) -0.0006(7) 0.0060(7) -0.0001(7)
C3 0.0151(9) 0.0155(8) 0.0189(8) -0.0009(7) 0.0076(7) -0.0025(7)
C4 0.0138(8) 0.0157(8) 0.0178(8) 0.0008(6) 0.0075(7) -0.0007(7)
C5 0.0141(8) 0.0147(8) 0.0178(8) 0.0012(6) 0.0072(7) 0.0007(7)
C6 0.0131(8) 0.0163(8) 0.0184(8) 0.0001(6) 0.0073(7) -0.0026(7)
C7 0.0138(8) 0.0153(8) 0.0177(8) -0.0023(6) 0.0069(7) -0.0023(7)
C8 0.0122(8) 0.0216(9) 0.0148(8) -0.0023(7) 0.0052(7) 0.0013(7)
C9 0.0193(9) 0.0219(9) 0.0197(9) -0.0019(7) 0.0093(8) 0.0011(7)
C10 0.0190(9) 0.0289(10) 0.027(1) 0.0060(8) 0.0111(8) 0.0094(8)
C11 0.0146(9) 0.0424(12) 0.0196(9) -0.0018(8) 0.0039(8) 0.0087(8)
C12 0.0215(10) 0.0339(11) 0.0168(9) -0.0087(8) 0.0075(8) -0.0017(8)
C13 0.0192(9) 0.0235(9) 0.0188(9) -0.0040(7) 0.0088(8) -0.0014(7)
C14 0.0192(9) 0.0216(9) 0.0219(9) -0.0040(7) 0.0077(8) 0.0015(7)
C15 0.0144(8) 0.0178(8) 0.0189(8) -0.0011(7) 0.0076(7) 0.0021(7)
C16 0.0211(9) 0.0193(9) 0.0195(9) 0.0003(7) 0.0099(8) -0.0013(7)
C17 0.0215(10) 0.0177(9) 0.0284(10) 0.0029(7) 0.0100(8) 0.0036(8)
C18 0.0188(9) 0.0267(10) 0.0207(9) 0.0032(7) 0.0072(8) 0.0074(8)
C19 0.0214(10) 0.0304(10) 0.0193(9) 0.0037(8) 0.0106(8) 0.0013(8)
C20 0.0202(9) 0.0194(9) 0.0234(9) 0.0047(7) 0.0107(8) 0.0013(7)
C21 0.0149(8) 0.0115(8) 0.0211(9) 0.0000(6) 0.0076(7) -0.0006(7)
C22 0.0190(9) 0.0162(8) 0.0163(8) -0.0002(7) 0.0071(7) -0.0018(7)
C23 0.0145(9) 0.0166(8) 0.0195(9) -0.0005(7) 0.0048(7) -0.0006(7)
C24 0.0165(9) 0.0142(8) 0.0232(9) 0.0009(6) 0.0107(8) 0.0007(7)
C25 0.0225(9) 0.0137(8) 0.0174(8) 0.0013(7) 0.0089(8) -0.0005(6)
C26 0.0160(9) 0.0145(8) 0.0180(8) 0.0005(7) 0.0054(7) -0.0010(7)
C27 0.0157(9) 0.0207(9) 0.0251(9) 0.0006(7) 0.0094(8) 0.0008(7)
C28 0.0115(8) 0.0181(8) 0.0202(9) 0.0011(7) 0.0069(7) 0.0008(7)
C29 0.0196(9) 0.0184(9) 0.0240(9) 0.0002(7) 0.0110(8) -0.0004(7)
C30 0.0206(10) 0.0169(9) 0.0358(11) -0.0008(7) 0.0134(9) 0.0014(8)
C31 0.020(1) 0.0308(11) 0.0388(12) 0.0006(8) 0.0103(9) 0.0164(9)
C32 0.0237(11) 0.0504(14) 0.0201(10) -0.0071(9) 0.0032(8) 0.0124(9)
C33 0.0168(9) 0.0348(11) 0.0176(9) -0.0064(8) 0.0046(8) -0.0004(8)
N1 0.0150(7) 0.0156(7) 0.0165(7) -0.0020(6) 0.0056(6) 0.0007(6)
N2 0.0162(7) 0.0140(7) 0.0176(7) 0.0003(6) 0.0071(6) 0.0022(6)
N3 0.0146(7) 0.0233(8) 0.0128(7) -0.0021(6) 0.0052(6) -0.0024(6)
O1 0.0147(6) 0.0238(7) 0.0214(6) 0.0005(5) 0.0048(5) 0.0041(5)
O2 0.0160(6) 0.0252(7) 0.0214(6) 0.0017(5) 0.0095(5) 0.0010(5)

loop_
_atom_site_label
_atom_site_type_symbol
_atom_site_fract_x
_atom_site_fract_y
_atom_site_fract_z
_atom_site_occupancy
_atom_site_symmetry_multiplicity
_atom_site_Wyckoff_symbol
_atom_site_calc_flag
_atom_site_thermal_displace_type
_atom_site_U_iso_or_equiv
C1 C 0.6607(1) 0.6508(2) 0.3479(1) 1.000 4 e d Uani 0.0161(4)
C2 C 0.7142(1) 0.7893(3) 0.3504(1) 1.000 4 e d Uani 0.0172(4)
H2 H 0.7621 0.7943 0.3899 1.000 4 e calc Uiso 0.02100
C3 C 0.6933(1) 0.9150(2) 0.2932(1) 1.000 4 e d Uani 0.0167(4)
C4 C 0.5653(1) 0.7712(2) 0.2284(1) 1.000 4 e d Uani 0.0158(4)
C5 C 0.5890(1) 0.6432(2) 0.2898(1) 1.000 4 e d Uani 0.0157(3)
C6 C 0.5492(1) 0.4888(3) 0.3033(1) 1.000 4 e d Uani 0.0161(4)
C7 C 0.5983(1) 0.4011(2) 0.3687(1) 1.000 4 e d Uani 0.0159(4)
C8 C 0.7355(1) 0.4631(3) 0.4609(1) 1.000 4 e d Uani 0.0167(4)
C9 C 0.7692(1) 0.2798(3) 0.4689(1) 1.000 4 e d Uani 0.0203(4)
H9 H 0.7472 0.1835 0.4332 1.000 4 e calc Uiso 0.02400
C10 C 0.8367(1) 0.2425(3) 0.5314(1) 1.000 4 e d Uani 0.0249(4)
H10 H 0.8596 0.1197 0.5380 1.000 4 e calc Uiso 0.03000
C11 C 0.8699(1) 0.3885(3) 0.5842(1) 1.000 4 e d Uani 0.0273(4)
H11 H 0.9153 0.3637 0.6256 1.000 4 e calc Uiso 0.03300
C12 C 0.8355(1) 0.5705(3) 0.5753(1) 1.000 4 e d Uani 0.0247(4)
H12 H 0.8579 0.6680 0.6105 1.000 4 e calc Uiso 0.03000
C13 C 0.7677(1) 0.6077(3) 0.5139(1) 1.000 4 e d Uani 0.0206(4)
H13 H 0.7440 0.7290 0.5084 1.000 4 e calc Uiso 0.02500
C14 C 0.7458(1) 1.0664(3) 0.2906(1) 1.000 4 e d Uani 0.0217(4)
H14A H 0.7487 1.0515 0.2462 1.000 4 e calc Uiso 0.03300
H14B H 0.7946 1.0485 0.3315 1.000 4 e calc Uiso 0.03300
H14C H 0.7276 1.1962 0.2924 1.000 4 e calc Uiso 0.03300
C15 C 0.6005(1) 1.0351(3) 0.1718(1) 1.000 4 e d Uani 0.0172(4)
C16 C 0.5768(1) 1.2254(3) 0.1743(1) 1.000 4 e d Uani 0.0199(4)
H16 H 0.5739 1.2688 0.2153 1.000 4 e calc Uiso 0.02400
C17 C 0.5573(1) 1.3515(3) 0.1154(1) 1.000 4 e d Uani 0.0233(4)
H17 H 0.5411 1.4794 0.1166 1.000 4 e calc Uiso 0.02800
C18 C 0.5621(1) 1.2854(3) 0.0548(1) 1.000 4 e d Uani 0.0230(4)
H18 H 0.5495 1.3697 0.0155 1.000 4 e calc Uiso 0.02800
C19 C 0.5855(1) 1.0943(3) 0.0526(1) 1.000 4 e d Uani 0.0233(4)
H19 H 0.5884 1.0506 0.0117 1.000 4 e calc Uiso 0.02800
C20 C 0.6047(1) 0.9677(3) 0.1112(1) 1.000 4 e d Uani 0.0208(4)
H20 H 0.6202 0.8392 0.1098 1.000 4 e calc Uiso 0.02500
C21 C 0.4142(1) 0.4361(2) 0.2704(1) 1.000 4 e d Uani 0.0162(4)
C22 C 0.3420(1) 0.4320(2) 0.2121(1) 1.000 4 e d Uani 0.0177(4)
H22 H 0.3356 0.4306 0.1649 1.000 4 e calc Uiso 0.02100
C23 C 0.2791(1) 0.4299(2) 0.2224(1) 1.000 4 e d Uani 0.0182(4)
H23 H 0.2314 0.4283 0.1825 1.000 4 e calc Uiso 0.02200
C24 C 0.2878(1) 0.4302(2) 0.2927(1) 1.000 4 e d Uani 0.0174(4)
C25 C 0.3598(1) 0.4316(2) 0.3514(1) 1.000 4 e d Uani 0.0181(4)
H25 H 0.3660 0.4306 0.3986 1.000 4 e calc Uiso 0.02200
C26 C 0.4227(1) 0.4345(2) 0.3409(1) 1.000 4 e d Uani 0.0172(4)
H26 H 0.4705 0.4354 0.3808 1.000 4 e calc Uiso 0.02100
C27 C 0.1559(1) 0.4322(3) 0.2486(1) 1.000 4 e d Uani 0.0206(4)
H27A H 0.1487 0.3171 0.2191 1.000 4 e calc Uiso 0.03100
H27B H 0.1497 0.5487 0.2200 1.000 4 e calc Uiso 0.03100
H27C H 0.1198 0.4327 0.2661 1.000 4 e calc Uiso 0.03100
C28 C 0.5877(1) 0.2287(3) 0.4053(1) 1.000 4 e d Uani 0.0169(4)
C29 C 0.5447(1) 0.0708(3) 0.3625(1) 1.000 4 e d Uani 0.0204(4)
H29 H 0.5250 0.0765 0.3122 1.000 4 e calc Uiso 0.02400
C30 C 0.5310(1) -0.0934(3) 0.3939(1) 1.000 4 e d Uani 0.0245(4)
H30 H 0.5019 -0.1964 0.3646 1.000 4 e calc Uiso 0.02900
C31 C 0.5607(1) -0.1047(3) 0.4689(1) 1.000 4 e d Uani 0.0314(5)
H31 H 0.5520 -0.2156 0.4901 1.000 4 e calc Uiso 0.03800
C32 C 0.6033(1) 0.0504(3) 0.5119(1) 1.000 4 e d Uani 0.0343(5)
H32 H 0.6231 0.0433 0.5622 1.000 4 e calc Uiso 0.04100
C33 C 0.6169(1) 0.2159(3) 0.4809(1) 1.000 4 e d Uani 0.0245(4)
H33 H 0.6455 0.3190 0.5104 1.000 4 e calc Uiso 0.02900
N1 N 0.6668(1) 0.5068(2) 0.3964(1) 1.000 4 e d Uani 0.0165(3)
N2 N 0.6209(1) 0.9049(2) 0.2335(1) 1.000 4 e d Uani 0.0163(3)
N3 N 0.4744(1) 0.4433(2) 0.2537(1) 1.000 4 e d Uani 0.0174(3)
H3 H 0.4643 0.4177 0.2096 1.000 4 e calc Uiso 0.02100
O1 O 0.5030(1) 0.7691(2) 0.1738(1) 1.000 4 e d Uani 0.0215(3)
O2 O 0.2299(1) 0.4294(2) 0.3091(1) 1.000 4 e d Uani 0.0206(3)

loop_
_atom_type_symbol
_atom_type_radius_bond
C 1.200
H 1.200
N 1.200
O 1.200

loop_
_geom_angle_atom_site_label_1
_geom_angle_atom_site_label_2
_geom_angle_atom_site_label_3
_geom_angle
_geom_angle_publ_flag
C5 C1 C2 121.63(16) no
N1 C1 C2 130.26(16) no
N1 C1 C5 108.11(15) no
C1 C2 H2 121.10 no
C3 C2 C1 117.88(16) no
C3 C2 H2 121.10 no
C2 C3 C14 121.94(16) no
C2 C3 N2 120.52(15) no
N2 C3 C14 117.53(15) no
N2 C4 C5 113.97(14) no
O1 C4 C5 125.52(16) no
O1 C4 N2 120.49(15) no
C1 C5 C4 122.00(15) no
C1 C5 C6 108.08(15) no
C6 C5 C4 129.90(16) no
C7 C6 C5 107.46(15) no
C7 C6 N3 130.67(16) no
N3 C6 C5 121.83(15) no
C6 C7 C28 129.84(16) no
C6 C7 N1 107.00(15) no
N1 C7 C28 123.13(15) no
C9 C8 N1 120.04(16) no
C13 C8 C9 121.05(16) no
C13 C8 N1 118.90(16) no
C8 C9 H9 120.60 no
C8 C9 C10 118.90(17) no
C10 C9 H9 120.60 no
C9 C10 H10 119.90 no
C11 C10 C9 120.24(18) no
C11 C10 H10 119.90 no
C10 C11 H11 120.00 no
C12 C11 C10 120.05(17) no
C12 C11 H11 120.00 no
C11 C12 H12 119.90 no
C11 C12 C13 120.13(18) no
C13 C12 H12 119.90 no
C8 C13 H13 120.20 no
C12 C13 C8 119.60(18) no
C12 C13 H13 120.20 no
C3 C14 H14A 109.50 no
C3 C14 H14B 109.50 no
C3 C14 H14C 109.50 no
H14A C14 H14B 109.50 no
H14A C14 H14C 109.50 no
H14B C14 H14C 109.50 no
C16 C15 N2 119.37(15) no
C20 C15 C16 120.93(16) no
C20 C15 N2 119.70(16) no
C15 C16 H16 120.20 no
C15 C16 C17 119.70(17) no
C17 C16 H16 120.20 no
C16 C17 H17 120.20 no
C18 C17 C16 119.63(17) no
C18 C17 H17 120.20 no
C17 C18 H18 119.90 no
C19 C18 C17 120.28(17) no
C19 C18 H18 119.90 no
C18 C19 H19 119.90 no
C18 C19 C20 120.22(17) no
C20 C19 H19 119.90 no
C15 C20 C19 119.24(17) no
C15 C20 H20 120.40 no
C19 C20 H20 120.40 no
C22 C21 C26 118.32(15) no
C22 C21 N3 117.18(15) no
C26 C21 N3 124.50(15) no
C21 C22 H22 119.10 no
C23 C22 C21 121.78(16) no
C23 C22 H22 119.10 no
C22 C23 H23 120.10 no
C22 C23 C24 119.72(16) no
C24 C23 H23 120.10 no
C25 C24 C23 119.04(16) no
O2 C24 C23 124.60(16) no
O2 C24 C25 116.36(15) no
C24 C25 H25 119.50 no
C24 C25 C26 121.05(16) no
C26 C25 H25 119.50 no
C21 C26 H26 120.00 no
C25 C26 C21 120.09(16) no
C25 C26 H26 120.00 no
H27A C27 H27B 109.50 no
H27A C27 H27C 109.50 no
H27B C27 H27C 109.50 no
O2 C27 H27A 109.50 no
O2 C27 H27B 109.50 no
O2 C27 H27C 109.50 no
C29 C28 C7 118.47(16) no
C33 C28 C7 123.25(16) no
C33 C28 C29 118.26(17) no
C28 C29 H29 119.50 no
C30 C29 C28 121.06(18) no
C30 C29 H29 119.50 no
C29 C30 H30 120.00 no
C29 C30 C31 120.05(18) no
C31 C30 H30 120.00 no
C30 C31 H31 120.20 no
C32 C31 C30 119.53(18) no
C32 C31 H31 120.20 no
C31 C32 H32 119.60 no
C33 C32 C31 120.74(19) no
C33 C32 H32 119.60 no
C28 C33 H33 119.80 no
C32 C33 C28 120.35(18) no
C32 C33 H33 119.80 no
C1 N1 C7 109.29(14) no
C1 N1 C8 123.22(14) no
C7 N1 C8 127.21(14) no
C3 N2 C4 123.98(14) no
C3 N2 C15 119.74(14) no
C4 N2 C15 116.27(14) no
C6 N3 C21 125.40(14) no
C6 N3 H3 117.30 no
C21 N3 H3 117.30 no
C24 O2 C27 116.28(13) no

loop_
_geom_bond_atom_site_label_1
_geom_bond_atom_site_label_2
_geom_bond_distance
_geom_bond_publ_flag
C1 C2 1.415(2) no
C1 C5 1.383(2) no
C1 N1 1.367(2) no
C2 H2 0.9300 no
C2 C3 1.360(2) no
C3 C14 1.496(2) no
C3 N2 1.404(2) no
C4 C5 1.428(2) no
C4 N2 1.408(2) no
C4 O1 1.236(2) no
C5 C6 1.426(2) no
C6 C7 1.384(2) no
C6 N3 1.405(2) no
C7 C28 1.465(2) no
C7 N1 1.417(2) no
C8 C9 1.388(2) no
C8 C13 1.387(2) no
C8 N1 1.434(2) no
C9 H9 0.9300 no
C9 C10 1.393(2) no
C10 H10 0.9300 no
C10 C11 1.392(3) no
C11 H11 0.9300 no
C11 C12 1.384(3) no
C12 H12 0.9300 no
C12 C13 1.385(3) no
C13 H13 0.9300 no
C14 H14A 0.9600 no
C14 H14B 0.9600 no
C14 H14C 0.9600 no
C15 C16 1.384(2) no
C15 C20 1.383(2) no
C15 N2 1.449(2) no
C16 H16 0.9300 no
C16 C17 1.391(2) no
C17 H17 0.9300 no
C17 C18 1.387(3) no
C18 H18 0.9300 no
C18 C19 1.386(3) no
C19 H19 0.9300 no
C19 C20 1.389(2) no
C20 H20 0.9300 no
C21 C22 1.389(2) no
C21 C26 1.397(2) no
C21 N3 1.418(2) no
C22 H22 0.9300 no
C22 C23 1.389(2) no
C23 H23 0.9300 no
C23 C24 1.391(2) no
C24 C25 1.391(2) no
C24 O2 1.369(2) no
C25 H25 0.9300 no
C25 C26 1.392(2) no
C26 H26 0.9300 no
C27 H27A 0.9600 no
C27 H27B 0.9600 no
C27 H27C 0.9600 no
C27 O2 1.429(2) no
C28 C29 1.400(2) no
C28 C33 1.399(2) no
C29 H29 0.9300 no
C29 C30 1.383(2) no
C30 H30 0.9300 no
C30 C31 1.387(3) no
C31 H31 0.9300 no
C31 C32 1.385(3) no
C32 H32 0.9300 no
C32 C33 1.384(3) no
C33 H33 0.9300 no
N3 H3 0.8600 no

loop_
_geom_torsion_atom_site_label_1
_geom_torsion_atom_site_label_2
_geom_torsion_atom_site_label_3
_geom_torsion_atom_site_label_4
_geom_torsion
_geom_torsion_publ_flag
C1 C2 C3 C14 -179.86(15) no
C1 C2 C3 N2 -0.6(2) no
C1 C5 C6 C7 -1.72(19) no
C1 C5 C6 N3 -179.71(15) no
C2 C1 C5 C4 1.4(3) no
C2 C1 C5 C6 179.72(15) no
C2 C1 N1 C7 -178.17(17) no
C2 C1 N1 C8 -3.8(3) no
C2 C3 N2 C4 1.1(3) no
C2 C3 N2 C15 -177.74(15) no
C4 C5 C6 C7 176.43(17) no
C4 C5 C6 N3 -1.6(3) no
C5 C1 C2 C3 -0.6(3) no
C5 C1 N1 C7 1.12(19) no
C5 C1 N1 C8 175.47(15) no
C5 C4 N2 C3 -0.4(2) no
C5 C4 N2 C15 178.53(14) no
C5 C6 C7 C28 -175.71(17) no
C5 C6 C7 N1 2.35(18) no
C5 C6 N3 C21 -125.22(18) no
C6 C7 C28 C29 36.2(3) no
C6 C7 C28 C33 -142.29(19) no
C6 C7 N1 C1 -2.19(19) no
C6 C7 N1 C8 -176.25(15) no
C7 C6 N3 C21 57.3(3) no
C7 C28 C29 C30 -178.21(16) no
C7 C28 C33 C32 178.55(17) no
C8 C9 C10 C11 -1.0(3) no
C9 C8 C13 C12 1.3(3) no
C9 C8 N1 C1 -116.12(19) no
C9 C8 N1 C7 57.2(2) no
C9 C10 C11 C12 0.9(3) no
C10 C11 C12 C13 0.3(3) no
C11 C12 C13 C8 -1.4(3) no
C13 C8 C9 C10 -0.1(3) no
C13 C8 N1 C1 62.8(2) no
C13 C8 N1 C7 -123.91(18) no
C14 C3 N2 C4 -179.59(15) no
C14 C3 N2 C15 1.6(2) no
C15 C16 C17 C18 -0.3(3) no
C16 C15 C20 C19 0.6(3) no
C16 C15 N2 C3 -83.3(2) no
C16 C15 N2 C4 97.72(19) no
C16 C17 C18 C19 0.6(3) no
C17 C18 C19 C20 -0.3(3) no
C18 C19 C20 C15 -0.3(3) no
C20 C15 C16 C17 -0.3(3) no
C20 C15 N2 C3 96.8(2) no
C20 C15 N2 C4 -82.1(2) no
C21 C22 C23 C24 -0.6(3) no
C22 C21 C26 C25 -0.9(2) no
C22 C21 N3 C6 166.12(16) no
C22 C23 C24 C25 -0.3(3) no
C22 C23 C24 O2 179.62(16) no
C23 C24 C25 C26 0.6(3) no
C23 C24 O2 C27 -1.2(2) no
C24 C25 C26 C21 0.0(3) no
C25 C24 O2 C27 178.72(15) no
C26 C21 C22 C23 1.1(3) no
C26 C21 N3 C6 -13.4(3) no
C28 C7 N1 C1 176.03(15) no
C28 C7 N1 C8 2.0(3) no
C28 C29 C30 C31 -0.7(3) no
C29 C28 C33 C32 0.1(3) no
C29 C30 C31 C32 0.7(3) no
C30 C31 C32 C33 -0.3(3) no
C31 C32 C33 C28 -0.1(3) no
C33 C28 C29 C30 0.3(3) no
N1 C1 C2 C3 178.59(17) no
N1 C1 C5 C4 -177.97(15) no
N1 C1 C5 C6 0.36(19) no
N1 C7 C28 C29 -141.63(17) no
N1 C7 C28 C33 39.9(3) no
N1 C8 C9 C10 178.77(15) no
N1 C8 C13 C12 -177.58(15) no
N2 C4 C5 C1 -0.9(2) no
N2 C4 C5 C6 -178.80(16) no
N2 C15 C16 C17 179.84(16) no
N2 C15 C20 C19 -179.52(16) no
N3 C6 C7 C28 2.0(3) no
N3 C6 C7 N1 -179.90(16) no
N3 C21 C22 C23 -178.36(15) no
N3 C21 C26 C25 178.61(15) no
O1 C4 C5 C1 177.93(16) no
O1 C4 C5 C6 0.0(3) no
O1 C4 N2 C3 -179.23(15) no
O1 C4 N2 C15 -0.3(2) no
O2 C24 C25 C26 -179.35(15) no
